data_7153704
loop_
_publ_author_name
'Zhu, Shifa'
'Hu, Lang'
'Jiang, Huanfeng'

_publ_section_title
;
 Gold-catalyzed tandem Diels-Alder reactions of enynals/enynones with
 alkenes: generation and trapping of cyclic o-QDMs.
;
_journal_issue 24
_journal_name_full 'Organic &amp; biomolecular chemistry'
_journal_page_first 4104
_journal_page_last 4111
_journal_paper_doi 10.1039/c4ob00321g
_journal_volume 12
_journal_year 2014
_chemical_formula_sum 'C28 H24 O3'
_chemical_formula_weight 408.47
_chemical_name_systematic
; 
 ? 
;
_space_group_IT_number 14
_symmetry_cell_setting monoclinic
_symmetry_space_group_name_Hall '-P 2ybc'
_symmetry_space_group_name_H-M 'P 1 21/c 1'
_atom_sites_solution_hydrogens geom
_atom_sites_solution_primary direct
_atom_sites_solution_secondary difmap
_audit_creation_method SHELXL-97
_cell_angle_alpha 90.00
_cell_angle_beta 116.050(3)
_cell_angle_gamma 90.00
_cell_formula_units_Z 4
_cell_length_a 10.1157(3)
_cell_length_b 21.1608(4)
_cell_length_c 10.7272(3)
_cell_measurement_temperature 293(2)
_cell_volume 2062.95(11)
_computing_structure_refinement 'SHELXL-97 (Sheldrick, 1997)'
_computing_structure_solution 'SHELXS-97 (Sheldrick, 1990)'
_diffrn_ambient_temperature 293(2)
_diffrn_measured_fraction_theta_full 0.997
_diffrn_measured_fraction_theta_max 0.998
_diffrn_radiation_monochromator graphite
_diffrn_radiation_source 'fine-focus sealed tube'
_diffrn_radiation_type CuK\a
_diffrn_radiation_wavelength 1.54178
_diffrn_reflns_av_R_equivalents 0.0281
_diffrn_reflns_av_sigmaI/netI 0.0225
_diffrn_reflns_limit_h_max 12
_diffrn_reflns_limit_h_min -11
_diffrn_reflns_limit_k_max 25
_diffrn_reflns_limit_k_min -23
_diffrn_reflns_limit_l_max 12
_diffrn_reflns_limit_l_min -12
_diffrn_reflns_number 12180
_diffrn_reflns_theta_full 66.85
_diffrn_reflns_theta_max 66.85
_diffrn_reflns_theta_min 4.18
_exptl_absorpt_coefficient_mu 0.668
_exptl_absorpt_correction_T_max 0.9362
_exptl_absorpt_correction_T_min 0.8780
_exptl_crystal_density_diffrn 1.315
_exptl_crystal_density_method 'not measured'
_exptl_crystal_F_000 864
_exptl_crystal_size_max 0.20
_exptl_crystal_size_mid 0.20
_exptl_crystal_size_min 0.10
_refine_diff_density_max 0.256
_refine_diff_density_min -0.178
_refine_diff_density_rms 0.038
_refine_ls_extinction_coef 0.0003(2)
_refine_ls_extinction_expression Fc^*^=kFc[1+0.001xFc^2^\l^3^/sin(2\q)]^-1/4^
_refine_ls_extinction_method SHELXL
_refine_ls_goodness_of_fit_ref 0.873
_refine_ls_hydrogen_treatment mixed
_refine_ls_matrix_type full
_refine_ls_number_parameters 281
_refine_ls_number_reflns 3647
_refine_ls_number_restraints 0
_refine_ls_restrained_S_all 0.873
_refine_ls_R_factor_all 0.0430
_refine_ls_R_factor_gt 0.0365
_refine_ls_shift/su_max 0.001
_refine_ls_shift/su_mean 0.000
_refine_ls_structure_factor_coef Fsqd
_refine_ls_weighting_details 'calc w=1/[\s^2^(Fo^2^)+(0.1000P)^2^+0.4655P] where P=(Fo^2^+2Fc^2^)/3'
_refine_ls_weighting_scheme calc
_refine_ls_wR_factor_gt 0.1116
_refine_ls_wR_factor_ref 0.1219
_reflns_number_gt 3168
_reflns_number_total 3647
_reflns_threshold_expression >2sigma(I)
_cod_data_source_file c4ob00321g2.cif
_cod_data_source_block 04171a
_cod_depositor_comments 'Adding full bibliography for 7153704--7153705.cif.'
_cod_original_cell_volume 2062.95(9)
_cod_original_sg_symbol_H-M p_1_21/c_1
_cod_database_code 7153704

loop_
_symmetry_equiv_pos_as_xyz
'x, y, z'
'-x, y+1/2, -z+1/2'
'-x, -y, -z'
'x, -y-1/2, z-1/2'

loop_
_atom_site_label
_atom_site_type_symbol
_atom_site_fract_x
_atom_site_fract_y
_atom_site_fract_z
_atom_site_U_iso_or_equiv
_atom_site_adp_type
_atom_site_occupancy
_atom_site_symmetry_multiplicity
_atom_site_calc_flag
_atom_site_refinement_flags
C11 C 0.28087(13) 0.57177(6) 0.16047(13) 0.0225(3) Uani 1 1 d .
C17 C 0.36380(14) 0.69731(6) 0.13396(13) 0.0225(3) Uani 1 1 d .
H17 H 0.4407 0.7248 0.1318 0.027 Uiso 1 1 calc R
C15 C 0.23323(14) 0.61322(6) 0.34560(14) 0.0250(3) Uani 1 1 d .
H15 H 0.2498 0.6431 0.4145 0.030 Uiso 1 1 calc R
C22 C 0.48863(14) 0.70608(6) 0.40496(13) 0.0236(3) Uani 1 1 d .
C10 C 0.31298(13) 0.61551(6) 0.26786(13) 0.0211(3) Uani 1 1 d .
C6 C 0.53127(14) 0.58011(6) 0.16498(14) 0.0256(3) Uani 1 1 d .
H6 H 0.5804 0.5926 0.1078 0.031 Uiso 1 1 calc R
C12 C 0.17645(14) 0.52486(6) 0.13610(14) 0.0267(3) Uani 1 1 d .
H12 H 0.1568 0.4957 0.0652 0.032 Uiso 1 1 calc R
C16 C 0.32349(15) 0.64851(6) 0.01338(13) 0.0246(3) Uani 1 1 d .
H16 H 0.3867 0.6578 -0.0321 0.030 Uiso 1 1 calc R
C21 C 0.16595(16) 0.65026(7) -0.09846(14) 0.0306(3) Uani 1 1 d .
C18 C 0.23930(15) 0.73978(6) 0.12576(14) 0.0275(3) Uani 1 1 d .
C7 C 0.57275(14) 0.62826(6) 0.28712(13) 0.0234(3) Uani 1 1 d .
H7 H 0.6400 0.6599 0.2801 0.028 Uiso 1 1 calc R
C9 C 0.43082(13) 0.66293(6) 0.27710(12) 0.0208(3) Uani 1 1 d .
C24 C 0.57925(17) 0.80814(7) 0.33192(15) 0.0316(3) Uani 1 1 d .
H24 H 0.4970 0.8089 0.2463 0.038 Uiso 1 1 calc R
C28 C 0.71904(16) 0.76061(7) 0.55434(16) 0.0349(3) Uani 1 1 d .
H28 H 0.7305 0.7292 0.6189 0.042 Uiso 1 1 calc R
C14 C 0.12849(14) 0.56596(7) 0.31968(14) 0.0296(3) Uani 1 1 d .
H14 H 0.0760 0.5644 0.3723 0.036 Uiso 1 1 calc R
C23 C 0.59615(15) 0.75962(6) 0.42470(14) 0.0258(3) Uani 1 1 d .
C8 C 0.36385(14) 0.58123(6) 0.07516(13) 0.0243(3) Uani 1 1 d .
H8 H 0.3348 0.5496 0.0012 0.029 Uiso 1 1 calc R
C3 C 0.65881(15) 0.58686(7) 0.41662(14) 0.0302(3) Uani 1 1 d .
H3 H 0.6651 0.6041 0.5039 0.036 Uiso 1 1 calc R
C4 C 0.58445(15) 0.52189(7) 0.37613(15) 0.0318(3) Uani 1 1 d .
H4A H 0.6386 0.4890 0.4416 0.038 Uiso 1 1 calc R
H4B H 0.4828 0.5224 0.3616 0.038 Uiso 1 1 calc R
C13 C 0.10128(15) 0.52138(7) 0.21749(15) 0.0308(3) Uani 1 1 d .
H13 H 0.0333 0.4893 0.2032 0.037 Uiso 1 1 calc R
C5 C 0.59941(15) 0.51778(7) 0.24023(16) 0.0316(3) Uani 1 1 d .
H5 H 0.5577 0.4795 0.1857 0.038 Uiso 1 1 calc R
C19 C 0.10741(17) 0.74702(8) -0.00628(16) 0.0372(4) Uani 1 1 d .
H19 H 0.0457 0.7814 -0.0185 0.045 Uiso 1 1 calc R
C25 C 0.68433(18) 0.85569(7) 0.36578(16) 0.0364(4) Uani 1 1 d .
H25 H 0.6721 0.8879 0.3027 0.044 Uiso 1 1 calc R
C27 C 0.82381(17) 0.80796(8) 0.58757(18) 0.0432(4) Uani 1 1 d .
H27 H 0.9054 0.8078 0.6737 0.052 Uiso 1 1 calc R
C2 C 0.80854(16) 0.57246(8) 0.41644(17) 0.0376(4) Uani 1 1 d .
H2A H 0.8770 0.5541 0.5040 0.045 Uiso 1 1 calc R
H2B H 0.8517 0.6104 0.3991 0.045 Uiso 1 1 calc R
C1 C 0.76768(17) 0.52438(8) 0.29589(18) 0.0396(4) Uani 1 1 d .
H1A H 0.7936 0.5404 0.2248 0.047 Uiso 1 1 calc R
H1B H 0.8166 0.4842 0.3293 0.047 Uiso 1 1 calc R
C26 C 0.80746(17) 0.85523(7) 0.49343(18) 0.0391(4) Uani 1 1 d .
H26 H 0.8785 0.8866 0.5153 0.047 Uiso 1 1 calc R
C20 C 0.07375(17) 0.70566(8) -0.10899(16) 0.0381(4) Uani 1 1 d .
H20 H -0.0114 0.7120 -0.1907 0.046 Uiso 1 1 calc R
O2 O 0.24972(12) 0.76858(5) 0.22807(11) 0.0372(3) Uani 1 1 d .
O1 O 0.11492(13) 0.60704(5) -0.18015(11) 0.0451(3) Uani 1 1 d .
O3 O 0.47051(11) 0.69131(5) 0.50598(10) 0.0317(3) Uani 1 1 d .

loop_
_atom_site_aniso_label
_atom_site_aniso_U_11
_atom_site_aniso_U_22
_atom_site_aniso_U_33
_atom_site_aniso_U_23
_atom_site_aniso_U_13
_atom_site_aniso_U_12
C11 0.0214(6) 0.0213(6) 0.0238(6) 0.0034(5) 0.0091(5) 0.0022(5)
C17 0.0264(6) 0.0214(6) 0.0213(6) 0.0009(5) 0.0119(5) -0.0028(5)
C15 0.0242(6) 0.0258(7) 0.0274(6) 0.0032(5) 0.0137(5) 0.0032(5)
C22 0.0268(6) 0.0218(6) 0.0238(6) -0.0002(5) 0.0126(5) 0.0023(5)
C10 0.0205(6) 0.0198(6) 0.0235(6) 0.0037(5) 0.0100(5) 0.0027(4)
C6 0.0271(7) 0.0272(7) 0.0286(7) -0.0042(5) 0.0180(6) -0.0015(5)
C12 0.0260(6) 0.0218(6) 0.0287(7) 0.0018(5) 0.0086(5) -0.0012(5)
C16 0.0300(7) 0.0247(7) 0.0209(6) -0.0016(5) 0.0127(5) -0.0051(5)
C21 0.0348(7) 0.0298(7) 0.0242(7) 0.0038(6) 0.0102(6) -0.0095(6)
C18 0.0319(7) 0.0230(6) 0.0306(7) 0.0033(5) 0.0165(6) 0.0002(5)
C7 0.0224(6) 0.0259(7) 0.0255(6) -0.0020(5) 0.0137(5) -0.0019(5)
C9 0.0242(6) 0.0209(6) 0.0203(6) 0.0000(5) 0.0124(5) -0.0012(5)
C24 0.0427(8) 0.0277(7) 0.0257(7) -0.0048(5) 0.0163(6) -0.0060(6)
C28 0.0341(8) 0.0288(7) 0.0353(8) 0.0031(6) 0.0092(6) -0.0018(6)
C14 0.0227(6) 0.0371(8) 0.0322(7) 0.0092(6) 0.0149(5) 0.0025(5)
C23 0.0300(7) 0.0235(6) 0.0270(7) -0.0048(5) 0.0155(6) -0.0011(5)
C8 0.0291(7) 0.0228(6) 0.0233(6) -0.0047(5) 0.0135(5) -0.0032(5)
C3 0.0270(7) 0.0348(8) 0.0290(7) 0.0016(6) 0.0125(6) 0.0046(6)
C4 0.0278(7) 0.0312(7) 0.0375(8) 0.0094(6) 0.0153(6) 0.0076(5)
C13 0.0232(6) 0.0298(7) 0.0361(8) 0.0076(6) 0.0100(6) -0.0049(5)
C5 0.0293(7) 0.0278(7) 0.0413(8) -0.0034(6) 0.0188(6) 0.0029(5)
C19 0.0329(8) 0.0382(8) 0.0394(8) 0.0094(7) 0.0148(7) 0.0081(6)
C25 0.0492(9) 0.0266(7) 0.0372(8) -0.0027(6) 0.0225(7) -0.0081(6)
C27 0.0327(8) 0.0353(8) 0.0469(9) -0.0007(7) 0.0040(7) -0.0046(6)
C2 0.0259(7) 0.0401(8) 0.0451(9) 0.0019(7) 0.0139(6) 0.0040(6)
C1 0.0303(8) 0.0412(9) 0.0521(9) -0.0023(7) 0.0226(7) 0.0072(6)
C26 0.0362(8) 0.0287(8) 0.0528(9) -0.0069(7) 0.0198(7) -0.0085(6)
C20 0.0306(7) 0.0444(9) 0.0310(8) 0.0088(7) 0.0058(6) -0.0016(6)
O2 0.0422(6) 0.0342(6) 0.0374(6) -0.0028(5) 0.0195(5) 0.0078(4)
O1 0.0512(7) 0.0357(6) 0.0326(6) -0.0028(5) 0.0039(5) -0.0138(5)
O3 0.0430(6) 0.0331(5) 0.0253(5) -0.0041(4) 0.0208(4) -0.0068(4)

loop_
_atom_type_symbol
_atom_type_description
_atom_type_scat_dispersion_real
_atom_type_scat_dispersion_imag
_atom_type_scat_source
C C 0.0181 0.0091 'International Tables Vol C Tables 4.2.6.8 and 6.1.1.4'
H H 0.0000 0.0000 'International Tables Vol C Tables 4.2.6.8 and 6.1.1.4'
O O 0.0492 0.0322 'International Tables Vol C Tables 4.2.6.8 and 6.1.1.4'

loop_
_geom_angle_atom_site_label_1
_geom_angle_atom_site_label_2
_geom_angle_atom_site_label_3
_geom_angle
C12 C11 C10 120.67(12)
C12 C11 C8 124.28(12)
C10 C11 C8 115.04(11)
C18 C17 C9 108.91(10)
C18 C17 C16 115.79(11)
C9 C17 C16 110.43(10)
C10 C15 C14 119.68(12)
O3 C22 C23 116.48(11)
O3 C22 C9 119.75(11)
C23 C22 C9 122.48(11)
C15 C10 C11 118.91(11)
C15 C10 C9 128.66(11)
C11 C10 C9 112.34(10)
C8 C6 C5 117.22(11)
C8 C6 C7 109.34(10)
C5 C6 C7 102.99(10)
C11 C12 C13 120.06(13)
C21 C16 C8 110.44(10)
C21 C16 C17 116.10(11)
C8 C16 C17 109.25(10)
O1 C21 C20 119.39(13)
O1 C21 C16 121.23(14)
C20 C21 C16 119.38(12)
O2 C18 C19 120.00(13)
O2 C18 C17 120.16(12)
C19 C18 C17 119.84(12)
C3 C7 C6 102.79(11)
C3 C7 C9 117.53(10)
C6 C7 C9 110.20(10)
C10 C9 C22 115.42(10)
C10 C9 C17 104.66(9)
C22 C9 C17 115.65(10)
C10 C9 C7 111.15(10)
C22 C9 C7 103.79(10)
C17 C9 C7 105.89(9)
C23 C24 C25 120.58(14)
C27 C28 C23 120.73(14)
C13 C14 C15 121.23(12)
C24 C23 C28 118.51(13)
C24 C23 C22 126.64(12)
C28 C23 C22 114.73(12)
C11 C8 C6 111.87(10)
C11 C8 C16 105.70(10)
C6 C8 C16 107.07(10)
C4 C3 C2 100.47(12)
C4 C3 C7 103.92(11)
C2 C3 C7 106.01(11)
C5 C4 C3 94.54(11)
C14 C13 C12 119.35(12)
C4 C5 C6 103.96(11)
C4 C5 C1 100.35(12)
C6 C5 C1 106.79(12)
C20 C19 C18 121.69(14)
C26 C25 C24 120.26(14)
C26 C27 C28 120.24(14)
C3 C2 C1 103.16(11)
C5 C1 C2 103.10(11)
C27 C26 C25 119.64(14)
C19 C20 C21 122.55(13)

loop_
_geom_bond_atom_site_label_1
_geom_bond_atom_site_label_2
_geom_bond_distance
C11 C12 1.3881(18)
C11 C10 1.4003(18)
C11 C8 1.5023(18)
C17 C18 1.5180(19)
C17 C9 1.5597(17)
C17 C16 1.5629(17)
C15 C10 1.3927(18)
C15 C14 1.393(2)
C22 O3 1.2166(16)
C22 C23 1.5196(18)
C22 C9 1.5337(17)
C10 C9 1.5276(17)
C6 C8 1.5375(18)
C6 C5 1.542(2)
C6 C7 1.5647(17)
C12 C13 1.389(2)
C16 C21 1.5170(19)
C16 C8 1.5474(18)
C21 O1 1.2139(18)
C21 C20 1.471(2)
C18 O2 1.2187(17)
C18 C19 1.466(2)
C7 C3 1.5470(19)
C7 C9 1.5734(17)
C24 C23 1.387(2)
C24 C25 1.391(2)
C28 C27 1.387(2)
C28 C23 1.401(2)
C14 C13 1.379(2)
C3 C4 1.535(2)
C3 C2 1.546(2)
C4 C5 1.533(2)
C5 C1 1.543(2)
C19 C20 1.329(2)
C25 C26 1.389(2)
C27 C26 1.379(2)
C2 C1 1.552(2)
